data_2107499
loop_
_publ_author_name
'Davarc\?i, Derya'
'G\"ur, R\"u\,st\"u'
'Be\,sli, Serap'
'\,Senkuytu, Elif'
'Zorlu, Yunus'

_publ_section_title
;
 Silver(I) coordination polymers assembled from flexible
 cyclotriphosphazene ligand: structures, topologies and investigation of
 the counteranion effects
;
_journal_issue 3
_journal_name_full 'Acta Crystallographica Section B'
_journal_page_first 344
_journal_page_last 356
_journal_paper_doi 10.1107/S2052520616002663
_journal_volume 72
_journal_year 2016
_chemical_formula_moiety 'C51 H45 Ag3 N9 O15 P3 S3'
_chemical_formula_sum 'C51 H45 Ag3 N9 O15 P3 S3'
_chemical_formula_weight 1536.66
_space_group_crystal_system triclinic
_space_group_IT_number 2
_space_group_name_Hall '-P 1'
_space_group_name_H-M_alt 'P -1'
_symmetry_space_group_name_Hall '-P 1'
_symmetry_space_group_name_H-M 'P -1'
_atom_sites_solution_hydrogens geom
_atom_sites_solution_primary direct
_atom_sites_solution_secondary difmap
_audit_creation_method shelx
_cell_angle_alpha 93.043(5)
_cell_angle_beta 104.723(4)
_cell_angle_gamma 112.509(4)
_cell_formula_units_Z 2
_cell_length_a 13.1577(10)
_cell_length_b 13.7793(12)
_cell_length_c 18.4731(16)
_cell_measurement_reflns_used 9901
_cell_measurement_temperature 173.(2)
_cell_measurement_theta_max 27.3243
_cell_measurement_theta_min 2.2999
_cell_volume 2949.8(4)
_computing_cell_refinement 'APEX2 (Bruker AXS)'
_computing_data_collection 'APEX2 (Bruker AXS)'
_computing_data_reduction 'SAINT (Bruker AXS)'
_computing_molecular_graphics 'MERCURY (Macrae et al., 2006)'
_computing_publication_material 'PLATON V1.16 (Spek, 2009), SHELXTL V6.14 (Bruker AXS)'
_computing_structure_refinement 'SHELXTL V6.14 (Bruker AXS)'
_computing_structure_solution 'SHELXTL V6.14 (Bruker AXS)'
_diffrn_ambient_temperature 173.(2)
_diffrn_detector_area_resol_mean 8.3333
_diffrn_measured_fraction_theta_full 0.998
_diffrn_measured_fraction_theta_max 0.998
_diffrn_measurement_device_type 'Bruker APEX II QUAZAR three-circle diffractometer'
_diffrn_measurement_method '\f and \w scans'
_diffrn_radiation_monochromator 'multilayer QUAZAR mirrors'
_diffrn_radiation_type MoK\a
_diffrn_radiation_wavelength 0.71073
_diffrn_reflns_av_R_equivalents 0.0474
_diffrn_reflns_limit_h_max 16
_diffrn_reflns_limit_h_min -16
_diffrn_reflns_limit_k_max 13
_diffrn_reflns_limit_k_min -17
_diffrn_reflns_limit_l_max 23
_diffrn_reflns_limit_l_min -23
_diffrn_reflns_number 49496
_diffrn_reflns_theta_full 27.10
_diffrn_reflns_theta_max 27.10
_diffrn_reflns_theta_min 1.16
_exptl_absorpt_coefficient_mu 1.246
_exptl_absorpt_correction_T_max 0.88
_exptl_absorpt_correction_T_min 0.68
_exptl_absorpt_correction_type multi-scan
_exptl_absorpt_process_details 'SADABS (Bruker AXS)'
_exptl_crystal_colour colourless
_exptl_crystal_density_diffrn 1.730
_exptl_crystal_density_method 'not measured'
_exptl_crystal_description block
_exptl_crystal_F_000 1536
_exptl_crystal_size_max 0.340
_exptl_crystal_size_mid 0.200
_exptl_crystal_size_min 0.100
_refine_diff_density_max 0.728
_refine_diff_density_min -0.983
_refine_ls_extinction_method none
_refine_ls_goodness_of_fit_ref 1.063
_refine_ls_hydrogen_treatment mixed
_refine_ls_matrix_type full
_refine_ls_number_parameters 760
_refine_ls_number_reflns 12997
_refine_ls_number_restraints 0
_refine_ls_restrained_S_all 1.063
_refine_ls_R_factor_all 0.0658
_refine_ls_R_factor_gt 0.0392
_refine_ls_shift/su_max 0.001
_refine_ls_shift/su_mean 0.000
_refine_ls_structure_factor_coef Fsqd
_refine_ls_weighting_details 'calc w=1/[\s^2^(Fo^2^)+(0.0320P)^2^+0.7896P] where P=(Fo^2^+2Fc^2^)/3'
_refine_ls_weighting_scheme calc
_refine_ls_wR_factor_gt 0.0767
_refine_ls_wR_factor_ref 0.0832
_reflns_number_gt 9286
_reflns_number_total 12997
_reflns_threshold_expression >2sigma(I)
_cod_data_source_file xk5028sup1.cif
_cod_data_source_block CCDC1422434
_cod_depositor_comments 'Adding full bibliography for 2107497--2107503.cif.'
_cod_database_code 2107499
_cod_database_fobs_code 2107499

loop_
_space_group_symop_operation_xyz
'x, y, z'
'-x, -y, -z'

loop_
_atom_site_type_symbol
_atom_site_label
_atom_site_fract_x
_atom_site_fract_y
_atom_site_fract_z
_atom_site_U_iso_or_equiv
_atom_site_adp_type
_atom_site_calc_flag
_atom_site_occupancy
Ag Ag1 0.86677(2) -0.10426(2) 0.463092(16) 0.03871(9) Uani d 1
Ag Ag2 0.58943(2) 0.56982(2) 0.574709(16) 0.03737(8) Uani d 1
Ag Ag3 0.34251(2) 0.44369(2) 0.183739(18) 0.04328(9) Uani d 1
C C1 0.7352(2) 0.0810(2) 0.63802(18) 0.0247(7) Uani d 1
C C2 0.6525(2) 0.1228(3) 0.6324(2) 0.0283(8) Uani d 1
H H2 0.6263 0.1475 0.5873 0.034 Uiso calc 1
C C3 0.6090(3) 0.1282(3) 0.6922(2) 0.0352(9) Uani d 1
H H3 0.553 0.1569 0.6878 0.042 Uiso calc 1
C C4 0.6453(3) 0.0926(3) 0.7584(2) 0.0361(9) Uani d 1
C C5 0.7267(3) 0.0497(3) 0.7628(2) 0.0357(9) Uani d 1
H H5 0.7522 0.0241 0.8076 0.043 Uiso calc 1
C C6 0.7710(3) 0.0437(3) 0.70286(19) 0.0300(8) Uani d 1
H H6 0.826 0.0139 0.7067 0.036 Uiso calc 1
C C7 0.5987(3) 0.1013(3) 0.8235(2) 0.0538(11) Uani d 1
H H7A 0.6431 0.1725 0.8543 0.081 Uiso calc 1
H H7B 0.6049 0.0475 0.8549 0.081 Uiso calc 1
H H7C 0.5176 0.0895 0.8038 0.081 Uiso calc 1
C C8 0.6745(2) 0.6809(2) 0.29135(17) 0.0220(7) Uani d 1
C C9 0.7802(3) 0.6772(3) 0.32031(19) 0.0278(8) Uani d 1
H H9 0.7966 0.6514 0.3666 0.033 Uiso calc 1
C C10 0.8624(3) 0.7108(3) 0.2824(2) 0.0317(8) Uani d 1
H H10 0.9353 0.7088 0.3033 0.038 Uiso calc 1
C C11 0.8397(3) 0.7475(3) 0.2141(2) 0.0302(8) Uani d 1
C C12 0.7329(3) 0.7503(3) 0.18590(19) 0.0350(9) Uani d 1
H H12 0.7156 0.7749 0.1392 0.042 Uiso calc 1
C C13 0.6509(3) 0.7182(3) 0.22403(19) 0.0316(8) Uani d 1
H H13 0.5786 0.7219 0.204 0.038 Uiso calc 1
C C14 0.9284(3) 0.7862(3) 0.1724(2) 0.0475(10) Uani d 1
H H14A 0.9037 0.7363 0.1251 0.071 Uiso calc 1
H H14B 1.0025 0.7906 0.2043 0.071 Uiso calc 1
H H14C 0.9368 0.8568 0.1605 0.071 Uiso calc 1
C C15 0.2318(3) 0.1376(2) 0.08317(17) 0.0236(7) Uani d 1
C C16 0.3459(3) 0.1548(3) 0.11074(19) 0.0291(8) Uani d 1
H H16 0.3874 0.1861 0.1623 0.035 Uiso calc 1
C C17 0.4005(3) 0.1266(3) 0.06363(19) 0.0316(8) Uani d 1
H H17 0.4793 0.139 0.0834 0.038 Uiso calc 1
C C18 0.3428(3) 0.0809(3) -0.0115(2) 0.0397(9) Uani d 1
C C19 0.2277(3) 0.0638(4) -0.0376(2) 0.0536(12) Uani d 1
H H19 0.1859 0.0323 -0.0891 0.064 Uiso calc 1
C C20 0.1717(3) 0.0910(3) 0.00856(19) 0.0402(9) Uani d 1
H H20 0.0926 0.0778 -0.0109 0.048 Uiso calc 1
C C21 0.4036(4) 0.0552(4) -0.0630(2) 0.0718(15) Uani d 1
H H21A 0.4869 0.0884 -0.0381 0.108 Uiso calc 1
H H21B 0.3859 0.0826 -0.1104 0.108 Uiso calc 1
H H21C 0.3778 -0.0223 -0.0743 0.108 Uiso calc 1
C C22 0.6475(2) 0.4272(2) 0.12852(17) 0.0178(7) Uani d 1
C C23 0.5741(2) 0.4424(2) 0.16451(18) 0.0228(7) Uani d 1
H H23 0.6009 0.4664 0.2178 0.027 Uiso calc 1
C C24 0.4308(3) 0.3897(3) 0.0510(2) 0.0339(9) Uani d 1
H H24 0.354 0.3759 0.023 0.041 Uiso calc 1
C C25 0.5008(3) 0.3734(3) 0.01274(19) 0.0378(9) Uani d 1
H H25 0.4727 0.3487 -0.0405 0.045 Uiso calc 1
C C26 0.6131(3) 0.3935(3) 0.05257(18) 0.0290(8) Uani d 1
H H26 0.6642 0.384 0.0276 0.035 Uiso calc 1
C C27 1.0095(2) 0.4575(2) 0.18151(16) 0.0184(7) Uani d 1
C C28 1.0308(2) 0.5633(3) 0.19394(18) 0.0249(7) Uani d 1
H H28 0.971 0.5856 0.1942 0.03 Uiso calc 1
C C29 1.1432(2) 0.6364(3) 0.20614(18) 0.0267(8) Uani d 1
H H29 1.162 0.7107 0.2153 0.032 Uiso calc 1
C C30 1.0968(2) 0.4264(3) 0.17936(17) 0.0219(7) Uani d 1
H H30 1.0796 0.3525 0.1695 0.026 Uiso calc 1
C C31 1.2274(2) 0.6013(3) 0.20492(17) 0.0254(7) Uani d 1
H H31 1.3043 0.6525 0.2144 0.031 Uiso calc 1
C C32 1.1424(2) 0.2823(3) 0.34733(17) 0.0237(7) Uani d 1
H H32 1.1774 0.2866 0.3078 0.028 Uiso calc 1
C C33 1.1508(2) 0.2153(3) 0.39806(18) 0.0242(7) Uani d 1
H H33 1.1927 0.1738 0.3929 0.029 Uiso calc 1
C C34 1.0433(2) 0.2637(2) 0.46162(17) 0.0215(7) Uani d 1
H H34 1.0073 0.2567 0.5008 0.026 Uiso calc 1
C C35 1.0335(2) 0.3335(2) 0.41267(16) 0.0165(6) Uani d 1
C C36 1.0821(2) 0.3444(2) 0.35400(17) 0.0208(7) Uani d 1
H H36 1.0747 0.392 0.3197 0.025 Uiso calc 1
C C37 0.7640(2) 0.0080(2) 0.34312(17) 0.0232(7) Uani d 1
H H37 0.7108 -0.0018 0.3714 0.028 Uiso calc 1
C C38 0.8315(2) 0.0761(2) 0.23985(17) 0.0231(7) Uani d 1
H H38 0.8266 0.1128 0.1979 0.028 Uiso calc 1
C C39 0.7555(2) 0.0590(2) 0.28185(17) 0.0180(7) Uani d 1
C C40 0.9155(2) 0.0376(3) 0.26145(18) 0.0254(7) Uani d 1
H H40 0.9695 0.0466 0.2338 0.031 Uiso calc 1
C C41 0.9205(3) -0.0139(3) 0.32297(19) 0.0279(8) Uani d 1
H H41 0.9787 -0.04 0.3371 0.033 Uiso calc 1
C C42 0.7134(2) 0.4840(2) 0.48824(17) 0.0205(7) Uani d 1
H H42 0.6933 0.5262 0.4529 0.025 Uiso calc 1
C C43 0.7861(2) 0.4385(2) 0.47759(16) 0.0179(7) Uani d 1
C C44 0.8163(2) 0.3764(3) 0.52711(17) 0.0235(7) Uani d 1
H H44 0.8653 0.3434 0.5198 0.028 Uiso calc 1
C C45 0.7722(2) 0.3638(3) 0.58820(18) 0.0251(7) Uani d 1
H H45 0.792 0.3225 0.6243 0.03 Uiso calc 1
C C46 0.7001(2) 0.4106(3) 0.59667(18) 0.0252(7) Uani d 1
H H46 0.6703 0.4007 0.6388 0.03 Uiso calc 1
C C47 0.4868(2) 0.2857(2) 0.34167(17) 0.0217(7) Uani d 1
H H47 0.4874 0.3333 0.3062 0.026 Uiso calc 1
C C48 0.5235(2) 0.2066(2) 0.33056(16) 0.0177(7) Uani d 1
C C49 0.5249(2) 0.1375(2) 0.38088(17) 0.0215(7) Uani d 1
H H49 0.5528 0.0844 0.3744 0.026 Uiso calc 1
C C50 0.4842(2) 0.1480(3) 0.44145(18) 0.0271(8) Uani d 1
H H50 0.481 0.1 0.4767 0.033 Uiso calc 1
C C51 0.4484(2) 0.2280(3) 0.45054(18) 0.0271(8) Uani d 1
H H51 0.4215 0.2348 0.4928 0.032 Uiso calc 1
N N1 0.77060(18) 0.26846(19) 0.35335(13) 0.0168(5) Uani d 1
N N2 0.71883(18) 0.26278(19) 0.20177(13) 0.0175(5) Uani d 1
N N3 0.88471(18) 0.44020(19) 0.29702(13) 0.0190(6) Uani d 1
N N4 0.66990(19) 0.4705(2) 0.54705(15) 0.0244(6) Uani d 1
N N5 0.4651(2) 0.4242(2) 0.12602(16) 0.0279(6) Uani d 1
N N6 0.8469(2) -0.0287(2) 0.36397(14) 0.0257(6) Uani d 1
N N7 0.4501(2) 0.2967(2) 0.40185(15) 0.0255(6) Uani d 1
N N8 1.20544(19) 0.4975(2) 0.19085(14) 0.0252(6) Uani d 1
N N9 1.1031(2) 0.2049(2) 0.45489(14) 0.0240(6) Uani d 1
O O1 0.8309(2) -0.0059(2) 0.56636(15) 0.0502(7) Uani d 1
O O2 0.6994(2) 0.0602(2) 0.49362(14) 0.0529(8) Uani d 1
O O3 0.8857(2) 0.1825(2) 0.57315(15) 0.0518(7) Uani d 1
O O4 0.2494(2) 0.2530(2) 0.20466(13) 0.0428(6) Uani d 1
O O5 0.0869(3) 0.2149(3) 0.09551(17) 0.0961(13) Uani d 1
O O6 0.0978(3) 0.0774(2) 0.16685(19) 0.0736(10) Uani d 1
O O7 0.5104(2) 0.51953(18) 0.31525(14) 0.0382(6) Uani d 1
O O8 0.49068(18) 0.68632(19) 0.31286(14) 0.0387(6) Uani d 1
O O9 0.6277(2) 0.6634(2) 0.41936(13) 0.0409(6) Uani d 1
O O10 0.76150(15) 0.45413(17) 0.17082(12) 0.0261(5) Uani d 1
O O11 0.90078(15) 0.37489(16) 0.16955(11) 0.0201(5) Uani d 1
O O12 0.97751(15) 0.39769(15) 0.42712(11) 0.0180(4) Uani d 1
O O13 0.82933(15) 0.46465(16) 0.41622(11) 0.0189(4) Uani d 1
O O14 0.55964(15) 0.20175(16) 0.26559(10) 0.0178(4) Uani d 1
O O15 0.66361(15) 0.09075(15) 0.26215(11) 0.0184(5) Uani d 1
P P1 0.86125(6) 0.38790(6) 0.36816(4) 0.01610(17) Uani d 1
P P2 0.68599(6) 0.21243(6) 0.27196(4) 0.01555(17) Uani d 1
P P3 0.81316(6) 0.37967(6) 0.21388(4) 0.01585(17) Uani d 1
S S1 0.79247(7) 0.07898(7) 0.56073(5) 0.0282(2) Uani d 1
S S2 0.16059(7) 0.17369(8) 0.14203(5) 0.0354(2) Uani d 1
S S3 0.56755(6) 0.63516(7) 0.33881(5) 0.02575(19) Uani d 1

loop_
_atom_site_aniso_label
_atom_site_aniso_U_11
_atom_site_aniso_U_22
_atom_site_aniso_U_33
_atom_site_aniso_U_12
_atom_site_aniso_U_13
_atom_site_aniso_U_23
Ag1 0.04902(17) 0.0465(2) 0.03586(17) 0.03304(15) 0.01404(13) 0.02035(14)
Ag2 0.03027(14) 0.04377(19) 0.04484(17) 0.02369(13) 0.01167(12) -0.00589(14)
Ag3 0.02330(13) 0.0461(2) 0.0722(2) 0.02035(13) 0.02361(14) 0.01282(16)
C1 0.0234(15) 0.0190(19) 0.0313(19) 0.0066(14) 0.0106(14) 0.0041(15)
C2 0.0233(16) 0.0200(19) 0.038(2) 0.0070(14) 0.0066(15) 0.0065(16)
C3 0.0262(17) 0.021(2) 0.059(3) 0.0059(15) 0.0199(17) -0.0010(18)
C4 0.0372(19) 0.019(2) 0.050(2) 0.0034(16) 0.0236(18) 0.0021(18)
C5 0.041(2) 0.032(2) 0.035(2) 0.0104(17) 0.0169(17) 0.0124(17)
C6 0.0284(17) 0.028(2) 0.038(2) 0.0137(16) 0.0127(15) 0.0112(17)
C7 0.054(2) 0.042(3) 0.063(3) 0.007(2) 0.037(2) 0.002(2)
C8 0.0200(15) 0.0204(18) 0.0250(17) 0.0083(14) 0.0063(13) 0.0023(14)
C9 0.0247(16) 0.030(2) 0.0300(19) 0.0157(15) 0.0036(14) 0.0068(16)
C10 0.0194(16) 0.028(2) 0.045(2) 0.0101(15) 0.0063(15) 0.0024(17)
C11 0.0253(16) 0.022(2) 0.039(2) 0.0050(15) 0.0116(15) -0.0018(16)
C12 0.0288(18) 0.043(2) 0.0278(19) 0.0083(17) 0.0080(15) 0.0116(17)
C13 0.0222(16) 0.040(2) 0.032(2) 0.0129(16) 0.0065(15) 0.0083(17)
C14 0.039(2) 0.040(2) 0.069(3) 0.0129(19) 0.030(2) 0.006(2)
C15 0.0280(16) 0.0216(19) 0.0238(17) 0.0103(14) 0.0107(14) 0.0081(15)
C16 0.0304(17) 0.030(2) 0.0250(18) 0.0140(16) 0.0021(14) 0.0045(16)
C17 0.0260(17) 0.039(2) 0.035(2) 0.0174(16) 0.0102(15) 0.0153(18)
C18 0.040(2) 0.060(3) 0.030(2) 0.028(2) 0.0158(17) 0.0117(19)
C19 0.045(2) 0.094(4) 0.0186(19) 0.031(2) 0.0036(17) -0.009(2)
C20 0.0260(18) 0.064(3) 0.028(2) 0.0189(18) 0.0053(15) 0.0009(19)
C21 0.059(3) 0.137(5) 0.042(3) 0.059(3) 0.025(2) 0.010(3)
C22 0.0117(13) 0.0161(17) 0.0265(17) 0.0075(12) 0.0039(12) 0.0070(14)
C23 0.0216(15) 0.0234(19) 0.0259(17) 0.0114(14) 0.0072(13) 0.0069(15)
C24 0.0185(16) 0.034(2) 0.043(2) 0.0088(15) -0.0004(15) 0.0129(18)
C25 0.0347(19) 0.051(3) 0.0219(18) 0.0144(18) 0.0044(15) 0.0049(17)
C26 0.0324(18) 0.036(2) 0.0272(19) 0.0182(16) 0.0160(15) 0.0083(16)
C27 0.0145(14) 0.025(2) 0.0168(16) 0.0066(13) 0.0083(12) 0.0056(14)
C28 0.0189(15) 0.029(2) 0.0343(19) 0.0145(14) 0.0125(14) 0.0107(16)
C29 0.0221(16) 0.023(2) 0.037(2) 0.0089(14) 0.0124(14) 0.0100(16)
C30 0.0182(14) 0.0225(19) 0.0258(17) 0.0070(13) 0.0098(13) 0.0047(14)
C31 0.0180(15) 0.028(2) 0.0275(18) 0.0055(14) 0.0083(13) 0.0067(16)
C32 0.0177(15) 0.027(2) 0.0240(17) 0.0063(14) 0.0079(13) 0.0007(15)
C33 0.0213(15) 0.0234(19) 0.0293(18) 0.0099(14) 0.0085(14) 0.0042(16)
C34 0.0176(14) 0.0261(19) 0.0215(17) 0.0091(14) 0.0065(13) 0.0053(15)
C35 0.0092(13) 0.0166(17) 0.0208(16) 0.0040(12) 0.0026(11) -0.0009(14)
C36 0.0179(14) 0.0253(19) 0.0204(16) 0.0093(13) 0.0064(13) 0.0076(14)
C37 0.0229(15) 0.0250(19) 0.0256(18) 0.0118(14) 0.0106(13) 0.0036(15)
C38 0.0274(16) 0.0207(19) 0.0229(17) 0.0090(14) 0.0113(14) 0.0051(14)
C39 0.0162(14) 0.0140(17) 0.0217(16) 0.0056(13) 0.0035(12) -0.0006(14)
C40 0.0239(16) 0.0235(19) 0.0335(19) 0.0107(14) 0.0149(14) 0.0029(16)
C41 0.0232(16) 0.027(2) 0.035(2) 0.0143(15) 0.0066(14) -0.0009(16)
C42 0.0185(14) 0.0220(19) 0.0223(17) 0.0099(13) 0.0057(13) 0.0034(14)
C43 0.0153(13) 0.0170(18) 0.0185(16) 0.0034(13) 0.0058(12) -0.0002(14)
C44 0.0229(15) 0.0248(19) 0.0275(18) 0.0119(14) 0.0119(14) 0.0067(15)
C45 0.0271(16) 0.0232(19) 0.0247(17) 0.0083(14) 0.0098(14) 0.0074(15)
C46 0.0275(16) 0.025(2) 0.0234(17) 0.0084(15) 0.0116(14) 0.0029(15)
C47 0.0182(14) 0.0209(19) 0.0272(18) 0.0105(13) 0.0045(13) 0.0055(14)
C48 0.0102(13) 0.0204(18) 0.0192(16) 0.0036(12) 0.0040(12) -0.0002(14)
C49 0.0190(15) 0.0178(18) 0.0292(18) 0.0080(13) 0.0085(13) 0.0065(15)
C50 0.0214(15) 0.028(2) 0.0300(19) 0.0047(14) 0.0112(14) 0.0122(16)
C51 0.0197(15) 0.034(2) 0.0254(18) 0.0075(15) 0.0097(13) 0.0019(16)
N1 0.0146(11) 0.0171(14) 0.0187(13) 0.0066(10) 0.0046(10) 0.0061(11)
N2 0.0155(11) 0.0175(14) 0.0176(13) 0.0057(11) 0.0035(10) 0.0038(11)
N3 0.0178(12) 0.0151(14) 0.0216(14) 0.0027(11) 0.0080(11) 0.0041(11)
N4 0.0189(13) 0.0280(17) 0.0276(15) 0.0101(12) 0.0094(11) 0.0008(13)
N5 0.0163(13) 0.0289(17) 0.0430(18) 0.0115(12) 0.0120(12) 0.0085(14)
N6 0.0286(14) 0.0292(17) 0.0271(15) 0.0190(13) 0.0095(12) 0.0084(13)
N7 0.0206(13) 0.0296(17) 0.0310(16) 0.0142(12) 0.0102(12) -0.0002(14)
N8 0.0173(12) 0.0336(18) 0.0285(15) 0.0123(12) 0.0099(11) 0.0080(13)
N9 0.0211(13) 0.0253(16) 0.0284(15) 0.0118(12) 0.0078(11) 0.0084(13)
O1 0.0789(19) 0.0547(18) 0.0541(17) 0.0526(16) 0.0381(15) 0.0256(15)
O2 0.0459(15) 0.095(2) 0.0318(15) 0.0422(16) 0.0123(12) 0.0165(15)
O3 0.0514(16) 0.0449(18) 0.0592(18) 0.0067(14) 0.0364(14) 0.0119(14)
O4 0.0478(15) 0.0427(16) 0.0298(14) 0.0090(13) 0.0152(12) -0.0032(12)
O5 0.132(3) 0.142(3) 0.051(2) 0.121(3) -0.0082(19) -0.016(2)
O6 0.0679(19) 0.0500(19) 0.105(3) -0.0002(15) 0.0702(19) -0.0038(18)
O7 0.0465(14) 0.0248(15) 0.0478(16) 0.0102(12) 0.0275(12) 0.0112(12)
O8 0.0305(12) 0.0485(16) 0.0559(16) 0.0281(12) 0.0217(12) 0.0261(13)
O9 0.0464(15) 0.0612(18) 0.0244(13) 0.0311(14) 0.0121(11) 0.0036(12)
O10 0.0130(10) 0.0250(13) 0.0389(13) 0.0087(9) 0.0023(9) 0.0132(11)
O11 0.0172(10) 0.0206(12) 0.0249(12) 0.0076(9) 0.0108(9) 0.0021(9)
O12 0.0139(9) 0.0191(12) 0.0196(11) 0.0064(9) 0.0035(8) 0.0015(9)
O13 0.0227(10) 0.0191(12) 0.0205(11) 0.0116(9) 0.0105(9) 0.0059(9)
O14 0.0146(9) 0.0254(12) 0.0174(11) 0.0112(9) 0.0066(8) 0.0038(9)
O15 0.0165(10) 0.0134(12) 0.0248(12) 0.0058(9) 0.0055(9) 0.0039(9)
P1 0.0132(3) 0.0180(5) 0.0174(4) 0.0066(3) 0.0049(3) 0.0028(3)
P2 0.0122(3) 0.0164(5) 0.0186(4) 0.0063(3) 0.0047(3) 0.0032(3)
P3 0.0131(3) 0.0194(5) 0.0178(4) 0.0083(3) 0.0064(3) 0.0047(3)
S1 0.0269(4) 0.0322(5) 0.0323(5) 0.0164(4) 0.0122(4) 0.0119(4)
S2 0.0355(5) 0.0427(6) 0.0341(5) 0.0241(5) 0.0093(4) -0.0012(4)
S3 0.0260(4) 0.0300(5) 0.0290(5) 0.0170(4) 0.0115(4) 0.0090(4)

loop_
_atom_type_symbol
_atom_type_description
_atom_type_scat_dispersion_real
_atom_type_scat_dispersion_imag
_atom_type_scat_source
C C 0.0033 0.0016 'International Tables Vol C Tables 4.2.6.8 and 6.1.1.4'
Ag Ag -0.8971 1.1015 'International Tables Vol C Tables 4.2.6.8 and 6.1.1.4'
N N 0.0061 0.0033 'International Tables Vol C Tables 4.2.6.8 and 6.1.1.4'
O O 0.0106 0.0060 'International Tables Vol C Tables 4.2.6.8 and 6.1.1.4'
P P 0.1023 0.0942 'International Tables Vol C Tables 4.2.6.8 and 6.1.1.4'
S S 0.1246 0.1234 'International Tables Vol C Tables 4.2.6.8 and 6.1.1.4'
H H 0.0000 0.0000 'International Tables Vol C Tables 4.2.6.8 and 6.1.1.4'

loop_
_geom_angle_atom_site_label_1
_geom_angle_atom_site_label_2
_geom_angle_atom_site_label_3
_geom_angle_site_symmetry_1
_geom_angle_site_symmetry_3
_geom_angle
N6 Ag1 N9 . 2_756 165.88(9)
N6 Ag1 O1 . . 108.18(9)
N9 Ag1 O1 2_756 . 85.93(9)
N4 Ag2 N7 . 2_666 164.12(10)
N4 Ag2 Ag2 . 2_666 78.78(7)
N7 Ag2 Ag2 2_666 2_666 107.84(7)
N8 Ag3 N5 1_455 . 152.04(10)
N8 Ag3 O4 1_455 . 99.52(9)
N5 Ag3 O4 . . 98.31(9)
C6 C1 C2 . . 119.6(3)
C6 C1 S1 . . 121.7(2)
C2 C1 S1 . . 118.8(3)
C3 C2 C1 . . 120.1(3)
C3 C2 H2 . . 120.0
C1 C2 H2 . . 120.0
C2 C3 C4 . . 121.2(3)
C2 C3 H3 . . 119.4
C4 C3 H3 . . 119.4
C3 C4 C5 . . 118.1(3)
C3 C4 C7 . . 120.4(3)
C5 C4 C7 . . 121.5(4)
C6 C5 C4 . . 121.2(3)
C6 C5 H5 . . 119.4
C4 C5 H5 . . 119.4
C1 C6 C5 . . 119.9(3)
C1 C6 H6 . . 120.1
C5 C6 H6 . . 120.1
C4 C7 H7A . . 109.5
C4 C7 H7B . . 109.5
H7A C7 H7B . . 109.5
C4 C7 H7C . . 109.5
H7A C7 H7C . . 109.5
H7B C7 H7C . . 109.5
C9 C8 C13 . . 119.6(3)
C9 C8 S3 . . 120.6(2)
C13 C8 S3 . . 119.8(2)
C8 C9 C10 . . 120.4(3)
C8 C9 H9 . . 119.8
C10 C9 H9 . . 119.8
C9 C10 C11 . . 120.7(3)
C9 C10 H10 . . 119.6
C11 C10 H10 . . 119.6
C12 C11 C10 . . 117.9(3)
C12 C11 C14 . . 120.4(3)
C10 C11 C14 . . 121.7(3)
C13 C12 C11 . . 121.7(3)
C13 C12 H12 . . 119.1
C11 C12 H12 . . 119.1
C8 C13 C12 . . 119.6(3)
C8 C13 H13 . . 120.2
C12 C13 H13 . . 120.2
C11 C14 H14A . . 109.5
C11 C14 H14B . . 109.5
H14A C14 H14B . . 109.5
C11 C14 H14C . . 109.5
H14A C14 H14C . . 109.5
H14B C14 H14C . . 109.5
C16 C15 C20 . . 119.6(3)
C16 C15 S2 . . 121.1(2)
C20 C15 S2 . . 119.3(2)
C15 C16 C17 . . 120.3(3)
C15 C16 H16 . . 119.9
C17 C16 H16 . . 119.9
C18 C17 C16 . . 121.3(3)
C18 C17 H17 . . 119.3
C16 C17 H17 . . 119.3
C17 C18 C19 . . 117.2(3)
C17 C18 C21 . . 121.1(3)
C19 C18 C21 . . 121.7(3)
C20 C19 C18 . . 122.3(3)
C20 C19 H19 . . 118.8
C18 C19 H19 . . 118.8
C15 C20 C19 . . 119.3(3)
C15 C20 H20 . . 120.4
C19 C20 H20 . . 120.4
C18 C21 H21A . . 109.5
C18 C21 H21B . . 109.5
H21A C21 H21B . . 109.5
C18 C21 H21C . . 109.5
H21A C21 H21C . . 109.5
H21B C21 H21C . . 109.5
C26 C22 C23 . . 121.2(3)
C26 C22 O10 . . 120.0(2)
C23 C22 O10 . . 118.6(3)
N5 C23 C22 . . 121.5(3)
N5 C23 H23 . . 119.2
C22 C23 H23 . . 119.2
N5 C24 C25 . . 123.4(3)
N5 C24 H24 . . 118.3
C25 C24 H24 . . 118.3
C24 C25 C26 . . 119.1(3)
C24 C25 H25 . . 120.4
C26 C25 H25 . . 120.4
C22 C26 C25 . . 117.6(3)
C22 C26 H26 . . 121.2
C25 C26 H26 . . 121.2
C28 C27 C30 . . 120.6(3)
C28 C27 O11 . . 123.6(2)
C30 C27 O11 . . 115.8(3)
C27 C28 C29 . . 117.3(3)
C27 C28 H28 . . 121.4
C29 C28 H28 . . 121.4
C31 C29 C28 . . 119.8(3)
C31 C29 H29 . . 120.1
C28 C29 H29 . . 120.1
N8 C30 C27 . . 121.8(3)
N8 C30 H30 . . 119.1
C27 C30 H30 . . 119.1
N8 C31 C29 . . 122.6(3)
N8 C31 H31 . . 118.7
C29 C31 H31 . . 118.7
C33 C32 C36 . . 119.3(3)
C33 C32 H32 . . 120.3
C36 C32 H32 . . 120.3
N9 C33 C32 . . 123.5(3)
N9 C33 H33 . . 118.2
C32 C33 H33 . . 118.2
N9 C34 C35 . . 121.0(3)
N9 C34 H34 . . 119.5
C35 C34 H34 . . 119.5
C34 C35 C36 . . 121.4(3)
C34 C35 O12 . . 117.4(2)
C36 C35 O12 . . 121.1(3)
C35 C36 C32 . . 116.9(3)
C35 C36 H36 . . 121.6
C32 C36 H36 . . 121.6
N6 C37 C39 . . 120.9(3)
N6 C37 H37 . . 119.5
C39 C37 H37 . . 119.5
C39 C38 C40 . . 117.0(3)
C39 C38 H38 . . 121.5
C40 C38 H38 . . 121.5
C37 C39 C38 . . 121.5(3)
C37 C39 O15 . . 117.2(2)
C38 C39 O15 . . 121.3(3)
C41 C40 C38 . . 119.6(3)
C41 C40 H40 . . 120.2
C38 C40 H40 . . 120.2
N6 C41 C40 . . 122.7(3)
N6 C41 H41 . . 118.6
C40 C41 H41 . . 118.6
N4 C42 C43 . . 121.9(3)
N4 C42 H42 . . 119.1
C43 C42 H42 . . 119.1
C44 C43 C42 . . 120.7(3)
C44 C43 O13 . . 124.1(2)
C42 C43 O13 . . 115.2(3)
C43 C44 C45 . . 117.2(3)
C43 C44 H44 . . 121.4
C45 C44 H44 . . 121.4
C46 C45 C44 . . 120.2(3)
C46 C45 H45 . . 119.9
C44 C45 H45 . . 119.9
N4 C46 C45 . . 122.1(3)
N4 C46 H46 . . 118.9
C45 C46 H46 . . 118.9
N7 C47 C48 . . 121.0(3)
N7 C47 H47 . . 119.5
C48 C47 H47 . . 119.5
C49 C48 C47 . . 121.0(3)
C49 C48 O14 . . 122.5(3)
C47 C48 O14 . . 116.4(3)
C48 C49 C50 . . 117.3(3)
C48 C49 H49 . . 121.3
C50 C49 H49 . . 121.3
C51 C50 C49 . . 119.8(3)
C51 C50 H50 . . 120.1
C49 C50 H50 . . 120.1
N7 C51 C50 . . 122.2(3)
N7 C51 H51 . . 118.9
C50 C51 H51 . . 118.9
P2 N1 P1 . . 121.12(15)
P3 N2 P2 . . 120.29(15)
P3 N3 P1 . . 121.48(15)
C42 N4 C46 . . 118.0(2)
C42 N4 Ag2 . . 119.8(2)
C46 N4 Ag2 . . 120.69(19)
C24 N5 C23 . . 117.1(3)
C24 N5 Ag3 . . 120.6(2)
C23 N5 Ag3 . . 122.2(2)
C41 N6 C37 . . 118.2(3)
C41 N6 Ag1 . . 119.9(2)
C37 N6 Ag1 . . 121.8(2)
C51 N7 C47 . . 118.6(3)
C51 N7 Ag2 . 2_666 120.5(2)
C47 N7 Ag2 . 2_666 120.6(2)
C30 N8 C31 . . 117.8(2)
C30 N8 Ag3 . 1_655 120.5(2)
C31 N8 Ag3 . 1_655 121.64(18)
C33 N9 C34 . . 117.9(3)
C33 N9 Ag1 . 2_756 120.0(2)
C34 N9 Ag1 . 2_756 122.0(2)
S1 O1 Ag1 . . 127.66(14)
S2 O4 Ag3 . . 119.01(14)
C22 O10 P3 . . 127.51(19)
C27 O11 P3 . . 122.93(18)
C35 O12 P1 . . 121.03(17)
C43 O13 P1 . . 124.04(18)
C48 O14 P2 . . 121.30(16)
C39 O15 P2 . . 121.13(17)
N3 P1 N1 . . 117.65(13)
N3 P1 O13 . . 106.62(12)
N1 P1 O13 . . 111.85(11)
N3 P1 O12 . . 111.26(11)
N1 P1 O12 . . 108.26(11)
O13 P1 O12 . . 99.76(10)
N1 P2 O15 . . 108.54(12)
N1 P2 N2 . . 117.78(12)
O15 P2 N2 . . 110.78(12)
N1 P2 O14 . . 111.26(11)
O15 P2 O14 . . 99.74(10)
N2 P2 O14 . . 107.25(11)
N3 P3 N2 . . 119.04(13)
N3 P3 O10 . . 107.63(13)
N2 P3 O10 . . 111.44(11)
N3 P3 O11 . . 108.26(11)
N2 P3 O11 . . 106.84(11)
O10 P3 O11 . . 102.31(11)
O2 S1 O3 . . 113.12(17)
O2 S1 O1 . . 113.63(17)
O3 S1 O1 . . 112.88(16)
O2 S1 C1 . . 105.63(14)
O3 S1 C1 . . 105.12(15)
O1 S1 C1 . . 105.47(15)
O5 S2 O6 . . 112.9(2)
O5 S2 O4 . . 112.70(19)
O6 S2 O4 . . 112.09(18)
O5 S2 C15 . . 105.99(17)
O6 S2 C15 . . 105.86(15)
O4 S2 C15 . . 106.68(14)
O8 S3 O9 . . 114.56(15)
O8 S3 O7 . . 112.14(15)
O9 S3 O7 . . 111.11(15)
O8 S3 C8 . . 105.85(14)
O9 S3 C8 . . 106.56(14)
O7 S3 C8 . . 105.93(14)

loop_
_geom_bond_atom_site_label_1
_geom_bond_atom_site_label_2
_geom_bond_site_symmetry_2
_geom_bond_distance
Ag1 N6 . 2.162(3)
Ag1 N9 2_756 2.171(2)
Ag1 O1 . 2.524(2)
Ag2 N4 . 2.136(2)
Ag2 N7 2_666 2.146(3)
Ag2 Ag2 2_666 3.0865(6)
Ag3 N8 1_455 2.226(2)
Ag3 N5 . 2.233(2)
Ag3 O4 . 2.538(2)
C1 C6 . 1.373(4)
C1 C2 . 1.397(4)
C1 S1 . 1.780(3)
C2 C3 . 1.378(4)
C2 H2 . 0.95
C3 C4 . 1.382(5)
C3 H3 . 0.95
C4 C5 . 1.396(5)
C4 C7 . 1.502(5)
C5 C6 . 1.389(4)
C5 H5 . 0.95
C6 H6 . 0.95
C7 H7A . 0.98
C7 H7B . 0.98
C7 H7C . 0.98
C8 C9 . 1.379(4)
C8 C13 . 1.379(4)
C8 S3 . 1.776(3)
C9 C10 . 1.383(4)
C9 H9 . 0.95
C10 C11 . 1.389(5)
C10 H10 . 0.95
C11 C12 . 1.385(4)
C11 C14 . 1.505(4)
C12 C13 . 1.382(4)
C12 H12 . 0.95
C13 H13 . 0.95
C14 H14A . 0.98
C14 H14B . 0.98
C14 H14C . 0.98
C15 C16 . 1.377(4)
C15 C20 . 1.379(4)
C15 S2 . 1.768(3)
C16 C17 . 1.385(4)
C16 H16 . 0.95
C17 C18 . 1.380(5)
C17 H17 . 0.95
C18 C19 . 1.387(5)
C18 C21 . 1.497(5)
C19 C20 . 1.382(5)
C19 H19 . 0.95
C20 H20 . 0.95
C21 H21A . 0.98
C21 H21B . 0.98
C21 H21C . 0.98
C22 C26 . 1.355(4)
C22 C23 . 1.374(4)
C22 O10 . 1.394(3)
C23 N5 . 1.347(4)
C23 H23 . 0.95
C24 N5 . 1.341(4)
C24 C25 . 1.367(5)
C24 H24 . 0.95
C25 C26 . 1.383(4)
C25 H25 . 0.95
C26 H26 . 0.95
C27 C28 . 1.370(4)
C27 C30 . 1.379(4)
C27 O11 . 1.399(3)
C28 C29 . 1.385(4)
C28 H28 . 0.95
C29 C31 . 1.373(4)
C29 H29 . 0.95
C30 N8 . 1.341(4)
C30 H30 . 0.95
C31 N8 . 1.342(4)
C31 H31 . 0.95
C32 C33 . 1.364(4)
C32 C36 . 1.390(4)
C32 H32 . 0.95
C33 N9 . 1.341(4)
C33 H33 . 0.95
C34 N9 . 1.349(4)
C34 C35 . 1.374(4)
C34 H34 . 0.95
C35 C36 . 1.380(4)
C35 O12 . 1.403(3)
C36 H36 . 0.95
C37 N6 . 1.351(4)
C37 C39 . 1.367(4)
C37 H37 . 0.95
C38 C39 . 1.376(4)
C38 C40 . 1.382(4)
C38 H38 . 0.95
C39 O15 . 1.408(3)
C40 C41 . 1.372(4)
C40 H40 . 0.95
C41 N6 . 1.339(4)
C41 H41 . 0.95
C42 N4 . 1.341(4)
C42 C43 . 1.375(4)
C42 H42 . 0.95
C43 C44 . 1.374(4)
C43 O13 . 1.397(3)
C44 C45 . 1.384(4)
C44 H44 . 0.95
C45 C46 . 1.369(4)
C45 H45 . 0.95
C46 N4 . 1.351(4)
C46 H46 . 0.95
C47 N7 . 1.343(4)
C47 C48 . 1.377(4)
C47 H47 . 0.95
C48 C49 . 1.367(4)
C48 O14 . 1.406(3)
C49 C50 . 1.381(4)
C49 H49 . 0.95
C50 C51 . 1.371(4)
C50 H50 . 0.95
C51 N7 . 1.338(4)
C51 H51 . 0.95
N1 P2 . 1.570(2)
N1 P1 . 1.578(2)
N2 P3 . 1.573(2)
N2 P2 . 1.581(2)
N3 P3 . 1.571(2)
N3 P1 . 1.574(2)
N7 Ag2 2_666 2.146(3)
N8 Ag3 1_655 2.226(2)
N9 Ag1 2_756 2.171(2)
O1 S1 . 1.441(2)
O2 S1 . 1.434(2)
O3 S1 . 1.440(3)
O4 S2 . 1.448(2)
O5 S2 . 1.432(3)
O6 S2 . 1.440(3)
O7 S3 . 1.462(2)
O8 S3 . 1.444(2)
O9 S3 . 1.448(2)
O10 P3 . 1.579(2)
O11 P3 . 1.5926(18)
O12 P1 . 1.5887(19)
O13 P1 . 1.585(2)
O14 P2 . 1.5844(17)
O15 P2 . 1.579(2)

loop_
_geom_torsion_atom_site_label_1
_geom_torsion_atom_site_label_2
_geom_torsion_atom_site_label_3
_geom_torsion_atom_site_label_4
_geom_torsion_site_symmetry_1
_geom_torsion_site_symmetry_4
_geom_torsion
C6 C1 C2 C3 . . 1.2(5)
S1 C1 C2 C3 . . -178.1(2)
C1 C2 C3 C4 . . -0.2(5)
C2 C3 C4 C5 . . -0.7(5)
C2 C3 C4 C7 . . 178.7(3)
C3 C4 C5 C6 . . 0.6(5)
C7 C4 C5 C6 . . -178.8(3)
C2 C1 C6 C5 . . -1.3(5)
S1 C1 C6 C5 . . 178.0(3)
C4 C5 C6 C1 . . 0.4(5)
C13 C8 C9 C10 . . 0.1(5)
S3 C8 C9 C10 . . 178.7(3)
C8 C9 C10 C11 . . -0.9(5)
C9 C10 C11 C12 . . 0.7(5)
C9 C10 C11 C14 . . 179.0(3)
C10 C11 C12 C13 . . 0.2(5)
C14 C11 C12 C13 . . -178.1(3)
C9 C8 C13 C12 . . 0.8(5)
S3 C8 C13 C12 . . -177.8(3)
C11 C12 C13 C8 . . -1.0(5)
C20 C15 C16 C17 . . 0.7(5)
S2 C15 C16 C17 . . -179.6(3)
C15 C16 C17 C18 . . 0.0(5)
C16 C17 C18 C19 . . -0.4(6)
C16 C17 C18 C21 . . 177.2(4)
C17 C18 C19 C20 . . 0.2(6)
C21 C18 C19 C20 . . -177.4(4)
C16 C15 C20 C19 . . -0.9(5)
S2 C15 C20 C19 . . 179.4(3)
C18 C19 C20 C15 . . 0.5(6)
C26 C22 C23 N5 . . 0.3(5)
O10 C22 C23 N5 . . 175.9(3)
N5 C24 C25 C26 . . -0.2(6)
C23 C22 C26 C25 . . -1.0(5)
O10 C22 C26 C25 . . -176.5(3)
C24 C25 C26 C22 . . 1.0(5)
C30 C27 C28 C29 . . -1.7(4)
O11 C27 C28 C29 . . 179.0(3)
C27 C28 C29 C31 . . 0.4(5)
C28 C27 C30 N8 . . 1.5(5)
O11 C27 C30 N8 . . -179.2(2)
C28 C29 C31 N8 . . 1.2(5)
C36 C32 C33 N9 . . 0.4(5)
N9 C34 C35 C36 . . 1.4(4)
N9 C34 C35 O12 . . -175.1(2)
C34 C35 C36 C32 . . -0.7(4)
O12 C35 C36 C32 . . 175.7(2)
C33 C32 C36 C35 . . -0.2(4)
N6 C37 C39 C38 . . -0.8(5)
N6 C37 C39 O15 . . 177.4(3)
C40 C38 C39 C37 . . 1.2(4)
C40 C38 C39 O15 . . -177.0(3)
C39 C38 C40 C41 . . -0.8(5)
C38 C40 C41 N6 . . -0.1(5)
N4 C42 C43 C44 . . 0.5(4)
N4 C42 C43 O13 . . -176.6(2)
C42 C43 C44 C45 . . -1.2(4)
O13 C43 C44 C45 . . 175.6(3)
C43 C44 C45 C46 . . 1.2(5)
C44 C45 C46 N4 . . -0.4(5)
N7 C47 C48 C49 . . -0.7(4)
N7 C47 C48 O14 . . 179.7(2)
C47 C48 C49 C50 . . 2.3(4)
O14 C48 C49 C50 . . -178.2(2)
C48 C49 C50 C51 . . -2.3(4)
C49 C50 C51 N7 . . 0.8(5)
C43 C42 N4 C46 . . 0.3(4)
C43 C42 N4 Ag2 . . 166.2(2)
C45 C46 N4 C42 . . -0.4(4)
C45 C46 N4 Ag2 . . -166.2(2)
N7 Ag2 N4 C42 2_666 . -45.5(5)
Ag2 Ag2 N4 C42 2_666 . 70.9(2)
N7 Ag2 N4 C46 2_666 . 120.1(4)
Ag2 Ag2 N4 C46 2_666 . -123.5(2)
C25 C24 N5 C23 . . -0.5(5)
C25 C24 N5 Ag3 . . -178.2(3)
C22 C23 N5 C24 . . 0.5(4)
C22 C23 N5 Ag3 . . 178.1(2)
N8 Ag3 N5 C24 1_455 . -44.5(4)
O4 Ag3 N5 C24 . . 84.7(3)
N8 Ag3 N5 C23 1_455 . 137.9(2)
O4 Ag3 N5 C23 . . -92.9(2)
C40 C41 N6 C37 . . 0.6(5)
C40 C41 N6 Ag1 . . -177.1(2)
C39 C37 N6 C41 . . -0.1(4)
C39 C37 N6 Ag1 . . 177.6(2)
N9 Ag1 N6 C41 2_756 . -39.6(5)
O1 Ag1 N6 C41 . . 138.7(2)
N9 Ag1 N6 C37 2_756 . 142.8(3)
O1 Ag1 N6 C37 . . -38.9(3)
C50 C51 N7 C47 . . 0.8(4)
C50 C51 N7 Ag2 . 2_666 -173.3(2)
C48 C47 N7 C51 . . -0.9(4)
C48 C47 N7 Ag2 . 2_666 173.3(2)
C27 C30 N8 C31 . . 0.2(4)
C27 C30 N8 Ag3 . 1_655 -178.3(2)
C29 C31 N8 C30 . . -1.5(5)
C29 C31 N8 Ag3 . 1_655 177.0(2)
C32 C33 N9 C34 . . 0.4(4)
C32 C33 N9 Ag1 . 2_756 -175.5(2)
C35 C34 N9 C33 . . -1.2(4)
C35 C34 N9 Ag1 . 2_756 174.5(2)
N6 Ag1 O1 S1 . . 5.8(2)
N9 Ag1 O1 S1 2_756 . -174.6(2)
N8 Ag3 O4 S2 1_455 . 78.74(16)
N5 Ag3 O4 S2 . . -79.65(16)
C26 C22 O10 P3 . . -93.0(3)
C23 C22 O10 P3 . . 91.4(3)
C28 C27 O11 P3 . . -38.3(4)
C30 C27 O11 P3 . . 142.4(2)
C34 C35 O12 P1 . . -117.0(2)
C36 C35 O12 P1 . . 66.5(3)
C44 C43 O13 P1 . . 33.7(4)
C42 C43 O13 P1 . . -149.3(2)
C49 C48 O14 P2 . . -58.5(3)
C47 C48 O14 P2 . . 121.1(2)
C37 C39 O15 P2 . . 111.7(3)
C38 C39 O15 P2 . . -70.1(3)
P3 N3 P1 N1 . . 5.2(2)
P3 N3 P1 O13 . . -121.29(16)
P3 N3 P1 O12 . . 130.90(15)
P2 N1 P1 N3 . . -14.2(2)
P2 N1 P1 O13 . . 109.72(16)
P2 N1 P1 O12 . . -141.34(14)
C43 O13 P1 N3 . . 170.1(2)
C43 O13 P1 N1 . . 40.2(2)
C43 O13 P1 O12 . . -74.1(2)
C35 O12 P1 N3 . . -74.5(2)
C35 O12 P1 N1 . . 56.2(2)
C35 O12 P1 O13 . . 173.2(2)
P1 N1 P2 O15 . . 146.38(14)
P1 N1 P2 N2 . . 19.5(2)
P1 N1 P2 O14 . . -104.83(16)
C39 O15 P2 N1 . . -47.9(2)
C39 O15 P2 N2 . . 82.9(2)
C39 O15 P2 O14 . . -164.4(2)
P3 N2 P2 N1 . . -16.0(2)
P3 N2 P2 O15 . . -141.73(14)
P3 N2 P2 O14 . . 110.37(15)
C48 O14 P2 N1 . . -20.8(2)
C48 O14 P2 O15 . . 93.5(2)
C48 O14 P2 N2 . . -151.0(2)
P1 N3 P3 N2 . . -2.0(2)
P1 N3 P3 O10 . . 125.93(16)
P1 N3 P3 O11 . . -124.16(16)
P2 N2 P3 N3 . . 7.5(2)
P2 N2 P3 O10 . . -118.69(16)
P2 N2 P3 O11 . . 130.32(15)
C22 O10 P3 N3 . . -130.2(2)
C22 O10 P3 N2 . . 2.1(3)
C22 O10 P3 O11 . . 115.9(2)
C27 O11 P3 N3 . . -35.4(2)
C27 O11 P3 N2 . . -164.7(2)
C27 O11 P3 O10 . . 78.1(2)
Ag1 O1 S1 O2 . . 44.4(2)
Ag1 O1 S1 O3 . . -86.1(2)
Ag1 O1 S1 C1 . . 159.62(17)
C6 C1 S1 O2 . . 146.2(3)
C2 C1 S1 O2 . . -34.4(3)
C6 C1 S1 O3 . . -93.9(3)
C2 C1 S1 O3 . . 85.4(3)
C6 C1 S1 O1 . . 25.6(3)
C2 C1 S1 O1 . . -155.1(3)
Ag3 O4 S2 O5 . . -37.4(2)
Ag3 O4 S2 O6 . . -166.04(15)
Ag3 O4 S2 C15 . . 78.53(17)
C16 C15 S2 O5 . . 141.3(3)
C20 C15 S2 O5 . . -38.9(3)
C16 C15 S2 O6 . . -98.5(3)
C20 C15 S2 O6 . . 81.2(3)
C16 C15 S2 O4 . . 21.0(3)
C20 C15 S2 O4 . . -159.2(3)
C9 C8 S3 O8 . . 158.2(3)
C13 C8 S3 O8 . . -23.2(3)
C9 C8 S3 O9 . . 35.9(3)
C13 C8 S3 O9 . . -145.6(3)
C9 C8 S3 O7 . . -82.5(3)
C13 C8 S3 O7 . . 96.0(3)

loop_
_platon_squeeze_void_nr
_platon_squeeze_void_average_x
_platon_squeeze_void_average_y
_platon_squeeze_void_average_z
_platon_squeeze_void_volume
_platon_squeeze_void_count_electrons
_platon_squeeze_void_content
1 0.000 0.500 1.000 242 62 ' '
